data_1512967
loop_
_publ_author_name
'Suryabhan Singh'
'Jyotsna Chaturvedi'
'A.S. Aditya'
'N. Rajasekhar Reddy'
'Subrato Bhattacharya'

_publ_section_title
;
 Syntheses and structural studies of heterobimetallic thiocarboxylate
 complexes containing zinc and copper
;
_journal_name_full
;
Inorganica Chimica Acta
;
_journal_page_first 6
_journal_page_last 9
_journal_paper_doi 10.1016/j.ica.2012.11.022
_journal_volume 396
_journal_year 2013
_chemical_formula_sum 'C39 H29 O3 P S6 Zn'
_chemical_formula_weight 834.32
_space_group_IT_number 144
_symmetry_cell_setting trigonal
_symmetry_Int_Tables_number 144
_symmetry_space_group_name_Hall 'P 31'
_symmetry_space_group_name_H-M 'P 31'
_atom_sites_solution_hydrogens geom
_atom_sites_solution_primary direct
_atom_sites_solution_secondary difmap
_cell_angle_alpha 90.00
_cell_angle_beta 90.00
_cell_angle_gamma 120.00
_cell_formula_units_Z 3
_cell_length_a 13.0176(10)
_cell_length_b 13.0176(10)
_cell_length_c 19.9550(14)
_cell_measurement_temperature 293(2)
_cell_volume 2928.5(4)
_computing_structure_refinement 'SHELXL-97 (Sheldrick, 1997)'
_diffrn_ambient_temperature 293(2)
_diffrn_measured_fraction_theta_full 0.998
_diffrn_measured_fraction_theta_max 0.834
_diffrn_radiation_monochromator graphite
_diffrn_radiation_type MoK\a
_diffrn_radiation_wavelength 0.71073
_diffrn_reflns_av_R_equivalents 0.0235
_diffrn_reflns_av_sigmaI/netI 0.0788
_diffrn_reflns_limit_h_max 11
_diffrn_reflns_limit_h_min -17
_diffrn_reflns_limit_k_max 16
_diffrn_reflns_limit_k_min -16
_diffrn_reflns_limit_l_max 25
_diffrn_reflns_limit_l_min -27
_diffrn_reflns_number 7441
_diffrn_reflns_theta_full 25.00
_diffrn_reflns_theta_max 29.13
_diffrn_reflns_theta_min 3.13
_diffrn_source 'fine-focus sealed tube'
_exptl_absorpt_coefficient_mu 1.027
_exptl_absorpt_correction_T_max 1.00000
_exptl_absorpt_correction_T_min 0.89175
_exptl_absorpt_correction_type multi-scan
_exptl_crystal_colour Red
_exptl_crystal_density_diffrn 1.419
_exptl_crystal_density_method 'not measured'
_exptl_crystal_description Prismatic
_exptl_crystal_F_000 1284
_exptl_crystal_recrystallization_method Toluene
_exptl_crystal_size_max 0.32
_exptl_crystal_size_mid 0.30
_exptl_crystal_size_min 0.28
_refine_diff_density_max 0.746
_refine_diff_density_min -0.284
_refine_diff_density_rms 0.077
_refine_ls_abs_structure_details 'Flack H D (1983), Acta Cryst. A39, 876-881'
_refine_ls_abs_structure_Flack 0.09(2)
_refine_ls_extinction_method none
_refine_ls_goodness_of_fit_ref 1.003
_refine_ls_matrix_type full
_refine_ls_number_parameters 457
_refine_ls_number_reflns 6049
_refine_ls_number_restraints 288
_refine_ls_restrained_S_all 0.988
_refine_ls_R_factor_all 0.1834
_refine_ls_R_factor_gt 0.0860
_refine_ls_shift/su_max 0.008
_refine_ls_shift/su_mean 0.001
_refine_ls_structure_factor_coef Fsqd
_refine_ls_weighting_details 'calc w=1/[\s^2^(Fo^2^)+(0.1329P)^2^+0.0000P] where P=(Fo^2^+2Fc^2^)/3'
_refine_ls_weighting_scheme calc
_refine_ls_wR_factor_gt 0.2121
_refine_ls_wR_factor_ref 0.2940
_reflns_number_gt 2578
_reflns_number_total 6049
_reflns_threshold_expression >2sigma(I)
_cod_data_source_file ICA-2013-396-6-9-1.cif
_cod_data_source_block zntta3
_cod_database_code 1512967

loop_
_symmetry_equiv_pos_as_xyz
'x, y, z'
'-y, x-y, z+1/3'
'-x+y, -x, z+2/3'

loop_
_atom_site_label
_atom_site_type_symbol
_atom_site_fract_x
_atom_site_fract_y
_atom_site_fract_z
_atom_site_U_iso_or_equiv
_atom_site_adp_type
_atom_site_occupancy
_atom_site_symmetry_multiplicity
_atom_site_calc_flag
_atom_site_refinement_flags
_atom_site_disorder_assembly
_atom_site_disorder_group
Zn1 Zn 0.33298(6) 0.99798(6) 0.96477(5) 0.0830(3) Uani 1 1 d . . .
S1 S 0.53218(19) 1.0454(2) 1.00640(10) 0.1147(9) Uani 1 1 d . A .
S3 S 0.19620(19) 0.8042(2) 1.00750(10) 0.1186(9) Uani 1 1 d . A .
S5 S 0.3015(2) 1.1552(2) 1.00657(12) 0.1257(9) Uani 1 1 d . A .
O1 O 0.4376(3) 0.9479(4) 0.89562(19) 0.0806(15) Uani 1 1 d . A .
O2 O 0.1510(4) 0.8807(4) 0.9006(2) 0.0975(17) Uani 1 1 d . A .
O3 O 0.3762(4) 1.1554(4) 0.8901(2) 0.1086(18) Uani 1 1 d . A .
C1 C 0.5207(6) 0.9718(6) 0.9338(3) 0.086(3) Uani 1 1 d . . .
S2 S 0.7191(3) 0.9573(4) 0.9631(2) 0.0879(9) Uani 0.4169(18) 1 d PD A 1
C2 C 0.6156(7) 0.9432(8) 0.9089(4) 0.0618(18) Uani 0.4169(18) 1 d PDU A 1
C3 C 0.6334(7) 0.8962(9) 0.8504(5) 0.284(5) Uani 0.4169(18) 1 d PDU A 1
H3A H 0.5849 0.8796 0.8130 0.341 Uiso 0.4169(18) 1 calc PR A 1
C4 C 0.7285(7) 0.8756(10) 0.8514(4) 0.081(3) Uani 0.4169(18) 1 d PDU A 1
H4A H 0.7514 0.8472 0.8150 0.097 Uiso 0.4169(18) 1 calc PR A 1
C5 C 0.7848(8) 0.9026(10) 0.9130(5) 0.217(5) Uani 0.4169(18) 1 d PDU A 1
H5A H 0.8482 0.8923 0.9248 0.260 Uiso 0.4169(18) 1 calc PR A 1
S2A S 0.6033(2) 0.8826(3) 0.84158(16) 0.0879(9) Uani 0.5831(18) 1 d PD A 2
C2A C 0.6067(5) 0.9343(7) 0.9203(3) 0.0618(18) Uani 0.5831(18) 1 d PDU A 2
C3A C 0.7027(6) 0.9414(9) 0.9540(5) 0.284(5) Uani 0.5831(18) 1 d PDU A 2
H3AA H 0.7198 0.9658 0.9984 0.341 Uiso 0.5831(18) 1 calc PR A 2
C4A C 0.7713(7) 0.9091(8) 0.9162(4) 0.081(3) Uani 0.5831(18) 1 d PDU A 2
H4AA H 0.8395 0.9116 0.9322 0.097 Uiso 0.5831(18) 1 calc PR A 2
C5A C 0.7278(7) 0.8730(11) 0.8522(5) 0.217(5) Uani 0.5831(18) 1 d PDU A 2
H5AA H 0.7614 0.8473 0.8199 0.260 Uiso 0.5831(18) 1 calc PR A 2
C6 C 0.1137(6) 0.8001(6) 0.9415(4) 0.101(3) Uani 1 1 d . . .
S4 S -0.0703(5) 0.5809(5) 0.9871(3) 0.1583(17) Uani 0.4169(18) 1 d PD A 1
C7 C -0.0241(6) 0.6921(9) 0.9315(6) 0.097(2) Uani 0.4169(18) 1 d PDU A 1
C8 C -0.1257(6) 0.6812(8) 0.9016(6) 0.079(3) Uani 0.4169(18) 1 d PD A 1
H8A H -0.1250 0.7393 0.8742 0.094 Uiso 0.4169(18) 1 calc PR A 1
C9 C -0.2283(8) 0.5756(8) 0.9167(6) 0.103(3) Uani 0.4169(18) 1 d PDU A 1
H9A H -0.3028 0.5568 0.9007 0.124 Uiso 0.4169(18) 1 calc PR A 1
C10 C -0.2094(8) 0.5005(10) 0.9576(9) 0.228(5) Uani 0.4169(18) 1 d PDU A 1
H10A H -0.2631 0.4214 0.9670 0.273 Uiso 0.4169(18) 1 calc PR A 1
S4A S -0.0881(4) 0.7066(4) 0.8693(3) 0.1583(17) Uani 0.5831(18) 1 d PD A 2
C7A C -0.0056(7) 0.7089(8) 0.9347(4) 0.097(2) Uani 0.5831(18) 1 d PDU A 2
C8A C -0.0859(6) 0.6180(8) 0.9759(4) 0.079(3) Uani 0.5831(18) 1 d PD A 2
H8AA H -0.0631 0.6070 1.0182 0.094 Uiso 0.5831(18) 1 calc PR A 2
C9A C -0.1994(7) 0.5445(9) 0.9533(4) 0.103(3) Uani 0.5831(18) 1 d PDU A 2
H9AA H -0.2592 0.4819 0.9772 0.124 Uiso 0.5831(18) 1 calc PR A 2
C10A C -0.2105(10) 0.5783(11) 0.8892(5) 0.228(5) Uani 0.5831(18) 1 d PDU A 2
H10B H -0.2759 0.5365 0.8614 0.273 Uiso 0.5831(18) 1 calc PR A 2
C11 C 0.3621(6) 1.2140(7) 0.9315(4) 0.111(3) Uani 1 1 d . . .
S6 S 0.4176(5) 1.3795(4) 0.8381(2) 0.1087(11) Uani 0.4169(18) 1 d PD A 1
C12 C 0.3756(8) 1.3259(8) 0.9164(5) 0.064(2) Uani 0.4169(18) 1 d PD A 1
C13 C 0.3607(13) 1.4077(7) 0.9538(6) 0.141(4) Uani 0.4169(18) 1 d PDU A 1
H13A H 0.3140 1.3888 0.9922 0.169 Uiso 0.4169(18) 1 calc PR A 1
C14 C 0.4245(15) 1.5217(8) 0.9267(5) 0.184(4) Uani 0.4169(18) 1 d PDU A 1
H14A H 0.4395 1.5901 0.9496 0.221 Uiso 0.4169(18) 1 calc PR A 1
C15 C 0.4630(11) 1.5216(7) 0.8616(5) 0.076(3) Uani 0.4169(18) 1 d PD A 1
H15A H 0.5065 1.5886 0.8352 0.091 Uiso 0.4169(18) 1 calc PR A 1
S6A S 0.4371(3) 1.4509(3) 0.97110(17) 0.1087(11) Uani 0.5831(18) 1 d PD A 2
C12A C 0.4143(7) 1.3485(7) 0.9138(4) 0.064(2) Uani 0.5831(18) 1 d PD A 2
C13A C 0.4326(13) 1.3997(7) 0.8511(5) 0.141(4) Uani 0.5831(18) 1 d PDU A 2
H13B H 0.4334 1.3608 0.8122 0.169 Uiso 0.5831(18) 1 calc PR A 2
C14A C 0.4498(15) 1.5141(8) 0.8511(4) 0.184(4) Uani 0.5831(18) 1 d PDU A 2
H14B H 0.4444 1.5531 0.8133 0.221 Uiso 0.5831(18) 1 calc PR A 2
C15A C 0.4761(8) 1.5621(6) 0.9152(3) 0.076(3) Uani 0.5831(18) 1 d PD A 2
H15B H 0.5096 1.6421 0.9257 0.091 Uiso 0.5831(18) 1 calc PR A 2
P1 P -0.00051(11) 0.32532(11) 0.84858(9) 0.0542(5) Uani 1 1 d . . .
C16 C 0.1259(2) 0.4591(2) 0.81964(15) 0.0539(17) Uani 1 1 d G B .
C17 C 0.1591(3) 0.5650(3) 0.85289(17) 0.087(3) Uani 1 1 d G . .
H17A H 0.1196 0.5650 0.8917 0.105 Uiso 1 1 calc R B .
C18 C 0.2513(3) 0.6709(2) 0.8281(2) 0.091(3) Uani 1 1 d G B .
H18A H 0.2735 0.7418 0.8503 0.109 Uiso 1 1 calc R . .
C19 C 0.3103(3) 0.6710(3) 0.7700(2) 0.082(2) Uani 1 1 d G . .
H19A H 0.3720 0.7418 0.7535 0.099 Uiso 1 1 calc R B .
C20 C 0.2771(3) 0.5651(4) 0.73679(19) 0.081(2) Uani 1 1 d G B .
H20A H 0.3166 0.5651 0.6980 0.097 Uiso 1 1 calc R . .
C21 C 0.1849(3) 0.4591(3) 0.76159(16) 0.072(2) Uani 1 1 d G . .
H21A H 0.1627 0.3883 0.7393 0.087 Uiso 1 1 calc R B .
C22 C 0.0030(2) 0.1991(2) 0.81579(15) 0.0626(19) Uani 1 1 d G B .
C23 C -0.0558(3) 0.1472(3) 0.75635(16) 0.0692(19) Uani 1 1 d G . .
H23A H -0.1008 0.1751 0.7351 0.083 Uiso 1 1 calc R B .
C24 C -0.0474(4) 0.0537(3) 0.72863(18) 0.075(2) Uani 1 1 d G B .
H24A H -0.0868 0.0190 0.6889 0.090 Uiso 1 1 calc R . .
C25 C 0.0197(4) 0.0122(3) 0.7603(2) 0.096(3) Uani 1 1 d G . .
H25A H 0.0254 -0.0504 0.7418 0.115 Uiso 1 1 calc R B .
C26 C 0.0786(4) 0.0641(4) 0.8198(2) 0.102(3) Uani 1 1 d G B .
H26A H 0.1235 0.0362 0.8410 0.122 Uiso 1 1 calc R . .
C27 C 0.0702(3) 0.1576(3) 0.84750(17) 0.0738(19) Uani 1 1 d G . .
H27A H 0.1095 0.1923 0.8873 0.089 Uiso 1 1 calc R B .
C28 C -0.1331(2) 0.3208(3) 0.82251(15) 0.0631(18) Uani 1 1 d G B .
C29 C -0.2416(3) 0.2202(3) 0.8360(2) 0.116(3) Uani 1 1 d G . .
H29A H -0.2441 0.1564 0.8585 0.139 Uiso 1 1 calc R B .
C30 C -0.3464(2) 0.2150(4) 0.8160(3) 0.131(4) Uani 1 1 d G B .
H30A H -0.4190 0.1478 0.8250 0.157 Uiso 1 1 calc R . .
C31 C -0.3427(3) 0.3104(5) 0.7824(3) 0.117(3) Uani 1 1 d G . .
H31A H -0.4128 0.3070 0.7690 0.140 Uiso 1 1 calc R B .
C32 C -0.2342(4) 0.4110(4) 0.7689(3) 0.122(3) Uani 1 1 d G B .
H32A H -0.2317 0.4748 0.7465 0.146 Uiso 1 1 calc R . .
C33 C -0.1294(3) 0.4162(3) 0.7890(2) 0.093(3) Uani 1 1 d G . .
H33A H -0.0568 0.4835 0.7799 0.112 Uiso 1 1 calc R B .
C34 C 0.0080(3) 0.3197(3) 0.93848(19) 0.052(2) Uani 0.811(3) 1 d PG B 1
C35 C 0.1179(3) 0.3551(4) 0.9673(2) 0.086(3) Uani 0.811(3) 1 d PG B 1
H35A H 0.1846 0.3810 0.9403 0.103 Uiso 0.811(3) 1 calc PR B 1
C36 C 0.1281(5) 0.3518(5) 1.0365(3) 0.099(4) Uani 0.811(3) 1 d PG B 1
H36A H 0.2017 0.3754 1.0558 0.119 Uiso 0.811(3) 1 calc PR B 1
C37 C 0.0284(6) 0.3131(5) 1.0769(2) 0.081(3) Uani 0.811(3) 1 d PG B 1
H37A H 0.0353 0.3108 1.1232 0.097 Uiso 0.811(3) 1 calc PR B 1
C38 C -0.0815(5) 0.2777(5) 1.0480(2) 0.126(3) Uani 0.811(3) 1 d PG B 1
H38A H -0.1482 0.2518 1.0750 0.151 Uiso 0.811(3) 1 calc PR B 1
C39 C -0.0917(3) 0.2810(4) 0.9788(2) 0.076(3) Uani 0.811(3) 1 d PG B 1
H39A H -0.1653 0.2573 0.9595 0.091 Uiso 0.811(3) 1 calc PR B 1
C34A C -0.0055(13) 0.3506(14) 0.9373(8) 0.052(2) Uani 0.189(3) 1 d PG B 2
C35A C 0.0430(19) 0.4504(14) 0.9783(10) 0.086(3) Uani 0.189(3) 1 d PG B 2
H35B H 0.0860 0.5256 0.9595 0.103 Uiso 0.189(3) 1 calc PR B 2
C36A C 0.027(2) 0.438(2) 1.0473(10) 0.099(4) Uani 0.189(3) 1 d PG B 2
H36B H 0.0596 0.5045 1.0747 0.119 Uiso 0.189(3) 1 calc PR B 2
C37A C -0.037(2) 0.325(2) 1.0754(8) 0.081(3) Uani 0.189(3) 1 d PG B 2
H37B H -0.0477 0.3168 1.1215 0.097 Uiso 0.189(3) 1 calc PR B 2
C38A C -0.086(2) 0.2255(18) 1.0344(10) 0.126(3) Uani 0.189(3) 1 d PG B 2
H38B H -0.1287 0.1503 1.0532 0.151 Uiso 0.189(3) 1 calc PR B 2
C39A C -0.0698(18) 0.2382(14) 0.9654(10) 0.076(3) Uani 0.189(3) 1 d PG B 2
H39B H -0.1022 0.1714 0.9381 0.091 Uiso 0.189(3) 1 calc PR B 2

loop_
_atom_site_aniso_label
_atom_site_aniso_U_11
_atom_site_aniso_U_22
_atom_site_aniso_U_33
_atom_site_aniso_U_23
_atom_site_aniso_U_13
_atom_site_aniso_U_12
Zn1 0.0842(4) 0.0891(5) 0.0738(5) 0.0036(4) 0.0047(4) 0.0418(4)
S1 0.1139(14) 0.1301(15) 0.1003(15) -0.0133(12) -0.0131(12) 0.0610(12)
S3 0.1158(14) 0.1368(16) 0.1054(15) 0.0395(12) 0.0175(13) 0.0649(12)
S5 0.1387(15) 0.1440(15) 0.1188(17) 0.0024(13) 0.0069(14) 0.0891(12)
O1 0.062(2) 0.098(3) 0.080(3) 0.002(2) -0.015(2) 0.0386(19)
O2 0.110(3) 0.074(2) 0.112(3) 0.027(2) 0.001(3) 0.049(2)
O3 0.104(3) 0.096(3) 0.138(4) -0.048(3) -0.012(3) 0.059(2)
C1 0.074(4) 0.059(4) 0.105(5) 0.011(4) 0.018(4) 0.018(3)
S2 0.0773(13) 0.0879(15) 0.0981(18) 0.0038(14) 0.0157(14) 0.0408(12)
C2 0.055(3) 0.058(3) 0.062(3) 0.009(3) 0.009(3) 0.020(2)
C3 0.284(6) 0.284(6) 0.285(6) -0.001(5) 0.003(5) 0.143(4)
C4 0.073(4) 0.085(4) 0.091(4) 0.005(4) -0.001(3) 0.043(3)
C5 0.217(6) 0.216(6) 0.219(6) 0.000(5) 0.000(5) 0.108(4)
S2A 0.0773(13) 0.0879(15) 0.0981(18) 0.0038(14) 0.0157(14) 0.0408(12)
C2A 0.055(3) 0.058(3) 0.062(3) 0.009(3) 0.009(3) 0.020(2)
C3A 0.284(6) 0.284(6) 0.285(6) -0.001(5) 0.003(5) 0.143(4)
C4A 0.073(4) 0.085(4) 0.091(4) 0.005(4) -0.001(3) 0.043(3)
C5A 0.217(6) 0.216(6) 0.219(6) 0.000(5) 0.000(5) 0.108(4)
C6 0.103(4) 0.096(5) 0.107(6) -0.003(4) 0.030(4) 0.051(4)
S4 0.164(3) 0.144(3) 0.188(4) -0.021(2) -0.016(3) 0.093(2)
C7 0.098(3) 0.105(3) 0.101(4) -0.009(3) 0.000(3) 0.061(3)
C8 0.067(5) 0.083(6) 0.078(6) 0.007(5) 0.019(5) 0.031(4)
C9 0.104(4) 0.102(4) 0.103(5) -0.012(4) 0.007(4) 0.051(3)
C10 0.226(6) 0.229(6) 0.229(6) -0.006(5) 0.001(5) 0.115(4)
S4A 0.164(3) 0.144(3) 0.188(4) -0.021(2) -0.016(3) 0.093(2)
C7A 0.098(3) 0.105(3) 0.101(4) -0.009(3) 0.000(3) 0.061(3)
C8A 0.067(5) 0.083(6) 0.078(6) 0.007(5) 0.019(5) 0.031(4)
C9A 0.104(4) 0.102(4) 0.103(5) -0.012(4) 0.007(4) 0.051(3)
C10A 0.226(6) 0.229(6) 0.229(6) -0.006(5) 0.001(5) 0.115(4)
C11 0.078(4) 0.141(5) 0.138(7) -0.035(5) -0.030(4) 0.073(4)
S6 0.1202(18) 0.118(2) 0.099(2) 0.0045(16) -0.0033(17) 0.0676(15)
C12 0.014(4) 0.076(4) 0.095(5) 0.000(4) 0.010(4) 0.018(3)
C13 0.139(5) 0.140(5) 0.145(5) 0.007(4) -0.001(4) 0.071(3)
C14 0.182(5) 0.186(5) 0.182(6) 0.002(5) 0.000(5) 0.091(4)
C15 0.083(5) 0.092(5) 0.070(6) -0.012(5) -0.003(5) 0.058(4)
S6A 0.1202(18) 0.118(2) 0.099(2) 0.0045(16) -0.0033(17) 0.0676(15)
C12A 0.014(4) 0.076(4) 0.095(5) 0.000(4) 0.010(4) 0.018(3)
C13A 0.139(5) 0.140(5) 0.145(5) 0.007(4) -0.001(4) 0.071(3)
C14A 0.182(5) 0.186(5) 0.182(6) 0.002(5) 0.000(5) 0.091(4)
C15A 0.083(5) 0.092(5) 0.070(6) -0.012(5) -0.003(5) 0.058(4)
P1 0.0528(7) 0.0464(7) 0.0591(9) 0.0022(7) 0.0024(7) 0.0217(6)
C16 0.044(3) 0.055(3) 0.056(3) 0.005(3) 0.008(2) 0.019(2)
C17 0.088(4) 0.040(3) 0.109(5) 0.012(3) 0.039(4) 0.013(3)
C18 0.102(5) 0.062(4) 0.091(5) -0.014(3) 0.016(4) 0.028(3)
C19 0.063(3) 0.066(4) 0.110(5) 0.015(4) -0.006(4) 0.025(3)
C20 0.087(4) 0.084(4) 0.079(4) -0.003(3) 0.021(3) 0.049(3)
C21 0.077(4) 0.059(3) 0.075(4) -0.004(3) 0.014(3) 0.030(3)
C22 0.044(3) 0.057(3) 0.067(4) -0.010(3) -0.018(3) 0.011(2)
C23 0.065(3) 0.062(3) 0.080(4) 0.000(3) -0.007(3) 0.031(3)
C24 0.074(4) 0.060(3) 0.080(4) -0.015(3) 0.005(3) 0.026(3)
C25 0.112(4) 0.083(4) 0.117(6) -0.011(4) 0.020(4) 0.066(3)
C26 0.119(4) 0.100(4) 0.111(6) -0.020(4) -0.031(4) 0.073(3)
C27 0.068(3) 0.091(3) 0.085(4) -0.016(3) -0.016(3) 0.057(3)
C28 0.067(3) 0.049(3) 0.082(4) 0.017(3) 0.012(3) 0.036(2)
C29 0.065(4) 0.090(4) 0.150(6) 0.085(4) -0.005(4) 0.007(4)
C30 0.046(4) 0.136(6) 0.187(8) 0.060(6) 0.008(5) 0.028(4)
C31 0.079(4) 0.128(5) 0.165(8) 0.003(5) -0.012(5) 0.068(4)
C32 0.075(4) 0.091(4) 0.205(8) 0.052(5) -0.016(5) 0.046(3)
C33 0.060(3) 0.074(4) 0.140(6) 0.028(4) 0.011(4) 0.030(3)
C34 0.050(3) 0.033(3) 0.078(5) 0.001(3) -0.004(3) 0.024(2)
C35 0.079(5) 0.080(5) 0.076(5) -0.019(4) 0.004(5) 0.023(4)
C36 0.105(6) 0.099(6) 0.063(5) 0.003(5) -0.009(5) 0.028(5)
C37 0.125(6) 0.082(4) 0.055(4) -0.001(3) -0.021(4) 0.066(4)
C38 0.244(7) 0.173(6) 0.045(4) 0.013(4) 0.047(5) 0.167(5)
C39 0.071(4) 0.092(5) 0.087(5) 0.009(4) 0.022(4) 0.058(3)
C34A 0.050(3) 0.033(3) 0.078(5) 0.001(3) -0.004(3) 0.024(2)
C35A 0.079(5) 0.080(5) 0.076(5) -0.019(4) 0.004(5) 0.023(4)
C36A 0.105(6) 0.099(6) 0.063(5) 0.003(5) -0.009(5) 0.028(5)
C37A 0.125(6) 0.082(4) 0.055(4) -0.001(3) -0.021(4) 0.066(4)
C38A 0.244(7) 0.173(6) 0.045(4) 0.013(4) 0.047(5) 0.167(5)
C39A 0.071(4) 0.092(5) 0.087(5) 0.009(4) 0.022(4) 0.058(3)

loop_
_atom_type_symbol
_atom_type_description
_atom_type_scat_dispersion_real
_atom_type_scat_dispersion_imag
_atom_type_scat_source
C C 0.0033 0.0016 'International Tables Vol C Tables 4.2.6.8 and 6.1.1.4'
H H 0.0000 0.0000 'International Tables Vol C Tables 4.2.6.8 and 6.1.1.4'
O O 0.0106 0.0060 'International Tables Vol C Tables 4.2.6.8 and 6.1.1.4'
P P 0.1023 0.0942 'International Tables Vol C Tables 4.2.6.8 and 6.1.1.4'
S S 0.1246 0.1234 'International Tables Vol C Tables 4.2.6.8 and 6.1.1.4'
Zn Zn 0.2839 1.4301 'International Tables Vol C Tables 4.2.6.8 and 6.1.1.4'

loop_
_geom_angle_atom_site_label_1
_geom_angle_atom_site_label_2
_geom_angle_atom_site_label_3
_geom_angle
O1 Zn1 O3 87.04(18)
O1 Zn1 S3 98.71(13)
O3 Zn1 S3 149.83(13)
O1 Zn1 S5 146.75(12)
O3 Zn1 S5 63.45(14)
S3 Zn1 S5 114.47(9)
O1 Zn1 O2 92.04(16)
O3 Zn1 O2 86.97(15)
S3 Zn1 O2 63.36(12)
S5 Zn1 O2 100.79(14)
O1 Zn1 S1 64.57(11)
O3 Zn1 S1 103.24(13)
S3 Zn1 S1 105.97(8)
S5 Zn1 S1 105.71(8)
O2 Zn1 S1 153.45(14)
C1 S1 Zn1 77.8(3)
C6 S3 Zn1 83.2(2)
C11 S5 Zn1 80.8(3)
C1 O1 Zn1 97.5(4)
C6 O2 Zn1 91.8(4)
C11 O3 Zn1 94.1(5)
O1 C1 C2A 121.9(6)
O1 C1 C2 116.7(6)
C2A C1 C2 9.2(5)
O1 C1 S1 119.3(6)
C2A C1 S1 118.8(5)
C2 C1 S1 123.8(5)
C2 S2 C5 97.0(5)
C3 C2 C1 135.1(7)
C3 C2 S2 106.8(7)
C1 C2 S2 117.8(6)
C2 C3 C4 115.6(9)
C2 C3 H3A 122.2
C4 C3 H3A 122.2
C5 C4 C3 112.0(9)
C5 C4 H4A 124.0
C3 C4 H4A 124.0
C4 C5 S2 108.5(8)
C4 C5 H5A 125.8
S2 C5 H5A 125.8
C2A S2A C5A 94.4(4)
C3A C2A C1 135.3(7)
C3A C2A S2A 108.7(6)
C1 C2A S2A 115.6(5)
C2A C3A C4A 114.4(8)
C2A C3A H3AA 122.8
C4A C3A H3AA 122.8
C5A C4A C3A 113.0(8)
C5A C4A H4AA 123.5
C3A C4A H4AA 123.5
C4A C5A S2A 109.5(7)
C4A C5A H5AA 125.3
S2A C5A H5AA 125.3
O2 C6 C7A 117.1(8)
O2 C6 C7 116.6(7)
C7A C6 C7 1.9(8)
O2 C6 S3 121.5(5)
C7A C6 S3 121.2(6)
C7 C6 S3 121.8(6)
C7 S4 C10 96.6(6)
C8 C7 C6 135.5(9)
C8 C7 S4 106.4(6)
C6 C7 S4 115.1(7)
C9 C8 C7 113.7(8)
C9 C8 H8A 123.1
C7 C8 H8A 123.1
C10 C9 C8 113.8(9)
C10 C9 H9A 123.1
C8 C9 H9A 123.1
C9 C10 S4 106.5(7)
C9 C10 H10A 126.8
S4 C10 H10A 126.8
C7A S4A C10A 96.6(5)
C8A C7A C6 134.5(8)
C8A C7A S4A 104.0(6)
C6 C7A S4A 120.9(7)
C9A C8A C7A 119.2(8)
C9A C8A H8AA 120.4
C7A C8A H8AA 120.4
C8A C9A C10A 109.2(8)
C8A C9A H9AA 125.4
C10A C9A H9AA 125.4
C9A C10A S4A 109.7(7)
C9A C10A H10B 125.2
S4A C10A H10B 125.2
O3 C11 C12 122.0(8)
O3 C11 C12A 115.9(7)
C12 C11 C12A 15.9(6)
O3 C11 S5 120.6(7)
C12 C11 S5 116.6(7)
C12A C11 S5 123.3(6)
C12 S6 C15 93.3(5)
C13 C12 C11 133.0(9)
C13 C12 S6 108.8(8)
C11 C12 S6 118.2(7)
C12 C13 C14 111.6(10)
C12 C13 H13A 124.2
C14 C13 H13A 124.2
C15 C14 C13 112.6(9)
C15 C14 H14A 123.7
C13 C14 H14A 123.7
C14 C15 S6 109.2(7)
C14 C15 H15A 125.4
S6 C15 H15A 125.4
C12A S6A C15A 95.1(4)
C13A C12A C11 128.0(7)
C13A C12A S6A 108.5(7)
C11 C12A S6A 122.9(6)
C12A C13A C14A 114.4(9)
C12A C13A H13B 122.8
C14A C13A H13B 122.8
C15A C14A C13A 110.6(9)
C15A C14A H14B 124.7
C13A C14A H14B 124.7
C14A C15A S6A 108.8(6)
C14A C15A H15B 125.6
S6A C15A H15B 125.6
C28 P1 C22 109.45(16)
C28 P1 C16 110.06(17)
C22 P1 C16 109.99(16)
C28 P1 C34 111.64(18)
C22 P1 C34 107.26(17)
C16 P1 C34 108.39(16)
C28 P1 C34A 99.8(6)
C22 P1 C34A 123.0(6)
C16 P1 C34A 103.8(5)
C34 P1 C34A 16.4(6)
C17 C16 C21 120.0
C17 C16 P1 119.29(18)
C21 C16 P1 120.53(17)
C18 C17 C16 120.0
C18 C17 H17A 120.0
C16 C17 H17A 120.0
C19 C18 C17 120.0
C19 C18 H18A 120.0
C17 C18 H18A 120.0
C18 C19 C20 120.0
C18 C19 H19A 120.0
C20 C19 H19A 120.0
C21 C20 C19 120.0
C21 C20 H20A 120.0
C19 C20 H20A 120.0
C20 C21 C16 120.0
C20 C21 H21A 120.0
C16 C21 H21A 120.0
C23 C22 C27 120.0
C23 C22 P1 119.84(18)
C27 C22 P1 120.05(18)
C22 C23 C24 120.0
C22 C23 H23A 120.0
C24 C23 H23A 120.0
C25 C24 C23 120.0
C25 C24 H24A 120.0
C23 C24 H24A 120.0
C26 C25 C24 120.0
C26 C25 H25A 120.0
C24 C25 H25A 120.0
C27 C26 C25 120.0
C27 C26 H26A 120.0
C25 C26 H26A 120.0
C26 C27 C22 120.0
C26 C27 H27A 120.0
C22 C27 H27A 120.0
C29 C28 C33 120.0
C29 C28 P1 119.17(18)
C33 C28 P1 120.83(18)
C28 C29 C30 120.0
C28 C29 H29A 120.0
C30 C29 H29A 120.0
C31 C30 C29 120.0
C31 C30 H30A 120.0
C29 C30 H30A 120.0
C32 C31 C30 120.0
C32 C31 H31A 120.0
C30 C31 H31A 120.0
C31 C32 C33 120.0
C31 C32 H32A 120.0
C33 C32 H32A 120.0
C32 C33 C28 120.0
C32 C33 H33A 120.0
C28 C33 H33A 120.0
C35 C34 C39 120.0
C35 C34 P1 118.2(2)
C39 C34 P1 121.8(2)
C34 C35 C36 120.0
C34 C35 H35A 120.0
C36 C35 H35A 120.0
C37 C36 C35 120.0
C37 C36 H36A 120.0
C35 C36 H36A 120.0
C36 C37 C38 120.0
C36 C37 H37A 120.0
C38 C37 H37A 120.0
C39 C38 C37 120.0
C39 C38 H38A 120.0
C37 C38 H38A 120.0
C38 C39 C34 120.0
C38 C39 H39A 120.0
C34 C39 H39A 120.0
C35A C34A C39A 120.0
C35A C34A P1 134.8(8)
C39A C34A P1 105.1(8)
C36A C35A C34A 120.0
C36A C35A H35B 120.0
C34A C35A H35B 120.0
C35A C36A C37A 120.0
C35A C36A H36B 120.0
C37A C36A H36B 120.0
C38A C37A C36A 120.0
C38A C37A H37B 120.0
C36A C37A H37B 120.0
C37A C38A C39A 120.0
C37A C38A H38B 120.0
C39A C38A H38B 120.0
C38A C39A C34A 120.0
C38A C39A H39B 120.0
C34A C39A H39B 120.0

loop_
_geom_bond_atom_site_label_1
_geom_bond_atom_site_label_2
_geom_bond_distance
Zn1 O1 2.252(5)
Zn1 O3 2.363(5)
Zn1 S3 2.402(2)
Zn1 S5 2.427(3)
Zn1 O2 2.442(4)
Zn1 S1 2.489(2)
S1 C1 1.701(7)
S3 C6 1.683(8)
S5 C11 1.687(9)
O1 C1 1.230(8)
O2 C6 1.222(8)
O3 C11 1.200(10)
C1 C2A 1.453(11)
C1 C2 1.539(12)
S2 C2 1.665(9)
S2 C5 1.687(10)
C2 C3 1.390(10)
C3 C4 1.392(10)
C3 H3A 0.9300
C4 C5 1.384(10)
C4 H4A 0.9300
C5 H5A 0.9300
S2A C2A 1.701(7)
S2A C5A 1.700(9)
C2A C3A 1.381(9)
C3A C4A 1.385(10)
C3A H3AA 0.9300
C4A C5A 1.381(9)
C4A H4AA 0.9300
C5A H5AA 0.9300
C6 C7A 1.414(10)
C6 C7 1.647(10)
S4 C7 1.679(10)
S4 C10 1.681(9)
C7 C8 1.393(9)
C8 C9 1.389(9)
C8 H8A 0.9300
C9 C10 1.387(11)
C9 H9A 0.9300
C10 H10A 0.9300
S4A C7A 1.680(9)
S4A C10A 1.681(9)
C7A C8A 1.390(8)
C8A C9A 1.374(9)
C8A H8AA 0.9300
C9A C10A 1.384(10)
C9A H9AA 0.9300
C10A H10B 0.9300
C11 C12 1.411(13)
C11 C12A 1.570(11)
S6 C12 1.686(9)
S6 C15 1.704(8)
C12 C13 1.392(12)
C13 C14 1.398(10)
C13 H13A 0.9300
C14 C15 1.391(10)
C14 H14A 0.9300
C15 H15A 0.9300
S6A C12A 1.666(8)
S6A C15A 1.691(7)
C12A C13A 1.381(11)
C13A C14A 1.392(10)
C13A H13B 0.9300
C14A C15A 1.390(9)
C14A H14B 0.9300
C15A H15B 0.9300
P1 C28 1.776(3)
P1 C22 1.790(3)
P1 C16 1.791(3)
P1 C34 1.801(4)
P1 C34A 1.809(17)
C16 C17 1.3900
C16 C21 1.3900
C17 C18 1.3900
C17 H17A 0.9300
C18 C19 1.3900
C18 H18A 0.9300
C19 C20 1.3900
C19 H19A 0.9300
C20 C21 1.3900
C20 H20A 0.9300
C21 H21A 0.9300
C22 C23 1.3900
C22 C27 1.3900
C23 C24 1.3900
C23 H23A 0.9300
C24 C25 1.3900
C24 H24A 0.9300
C25 C26 1.3900
C25 H25A 0.9300
C26 C27 1.3900
C26 H26A 0.9300
C27 H27A 0.9300
C28 C29 1.3900
C28 C33 1.3900
C29 C30 1.3900
C29 H29A 0.9300
C30 C31 1.3900
C30 H30A 0.9300
C31 C32 1.3900
C31 H31A 0.9300
C32 C33 1.3900
C32 H32A 0.9300
C33 H33A 0.9300
C34 C35 1.3900
C34 C39 1.3900
C35 C36 1.3900
C35 H35A 0.9300
C36 C37 1.3900
C36 H36A 0.9300
C37 C38 1.3900
C37 H37A 0.9300
C38 C39 1.3900
C38 H38A 0.9300
C39 H39A 0.9300
C34A C35A 1.3900
C34A C39A 1.3900
C35A C36A 1.3900
C35A H35B 0.9300
C36A C37A 1.3900
C36A H36B 0.9300
C37A C38A 1.3900
C37A H37B 0.9300
C38A C39A 1.3900
C38A H38B 0.9300
C39A H39B 0.9300

loop_
_geom_torsion_atom_site_label_1
_geom_torsion_atom_site_label_2
_geom_torsion_atom_site_label_3
_geom_torsion_atom_site_label_4
_geom_torsion
O1 Zn1 S1 C1 -4.7(3)
O3 Zn1 S1 C1 -84.9(3)
S3 Zn1 S1 C1 87.5(2)
S5 Zn1 S1 C1 -150.6(2)
O2 Zn1 S1 C1 25.6(4)
O1 Zn1 S3 C6 -89.9(3)
O3 Zn1 S3 C6 9.3(4)
S5 Zn1 S3 C6 88.1(3)
O2 Zn1 S3 C6 -2.0(3)
S1 Zn1 S3 C6 -155.8(3)
O1 Zn1 S5 C11 24.7(3)
O3 Zn1 S5 C11 -5.1(3)
S3 Zn1 S5 C11 -151.7(2)
O2 Zn1 S5 C11 -86.2(3)
S1 Zn1 S5 C11 92.1(3)
O3 Zn1 O1 C1 112.6(4)
S3 Zn1 O1 C1 -97.2(4)
S5 Zn1 O1 C1 86.1(4)
O2 Zn1 O1 C1 -160.6(4)
S1 Zn1 O1 C1 6.4(3)
O1 Zn1 O2 C6 101.4(5)
O3 Zn1 O2 C6 -171.7(5)
S3 Zn1 O2 C6 2.7(5)
S5 Zn1 O2 C6 -109.4(5)
S1 Zn1 O2 C6 74.3(6)
O1 Zn1 O3 C11 -157.0(4)
S3 Zn1 O3 C11 100.7(4)
S5 Zn1 O3 C11 7.2(4)
O2 Zn1 O3 C11 110.8(4)
S1 Zn1 O3 C11 -94.0(4)
Zn1 O1 C1 C2A 167.3(5)
Zn1 O1 C1 C2 176.1(5)
Zn1 O1 C1 S1 -9.7(5)
Zn1 S1 C1 O1 8.9(5)
Zn1 S1 C1 C2A -168.2(5)
Zn1 S1 C1 C2 -177.3(6)
O1 C1 C2 C3 1.3(13)
C2A C1 C2 C3 128(3)
S1 C1 C2 C3 -172.6(8)
O1 C1 C2 S2 -171.8(5)
C2A C1 C2 S2 -46(2)
S1 C1 C2 S2 14.3(9)
C5 S2 C2 C3 -0.6(7)
C5 S2 C2 C1 174.3(7)
C1 C2 C3 C4 -174.5(9)
S2 C2 C3 C4 -0.9(10)
C2 C3 C4 C5 2.4(13)
C3 C4 C5 S2 -2.7(12)
C2 S2 C5 C4 1.9(9)
O1 C1 C2A C3A -175.8(8)
C2 C1 C2A C3A 126(3)
S1 C1 C2A C3A 1.3(11)
O1 C1 C2A S2A 12.8(9)
C2 C1 C2A S2A -45(2)
S1 C1 C2A S2A -170.1(4)
C5A S2A C2A C3A -1.0(7)
C5A S2A C2A C1 172.6(6)
C1 C2A C3A C4A -170.1(8)
S2A C2A C3A C4A 1.7(9)
C2A C3A C4A C5A -1.6(12)
C3A C4A C5A S2A 0.8(11)
C2A S2A C5A C4A 0.2(8)
Zn1 O2 C6 C7A 170.0(8)
Zn1 O2 C6 C7 172.0(7)
Zn1 O2 C6 S3 -4.0(7)
Zn1 S3 C6 O2 4.1(7)
Zn1 S3 C6 C7A -169.7(8)
Zn1 S3 C6 C7 -171.7(8)
O2 C6 C7 C8 -25.1(19)
C7A C6 C7 C8 80(20)
S3 C6 C7 C8 150.9(13)
O2 C6 C7 S4 178.0(8)
C7A C6 C7 S4 -77(20)
S3 C6 C7 S4 -6.0(13)
C10 S4 C7 C8 15.3(12)
C10 S4 C7 C6 178.7(10)
C6 C7 C8 C9 -168.9(13)
S4 C7 C8 C9 -10.5(15)
C7 C8 C9 C10 -1.0(19)
C8 C9 C10 S4 12.0(18)
C7 S4 C10 C9 -15.8(14)
O2 C6 C7A C8A -165.2(12)
C7 C6 C7A C8A 119(20)
S3 C6 C7A C8A 8.8(19)
O2 C6 C7A S4A 5.0(14)
C7 C6 C7A S4A -70(19)
S3 C6 C7A S4A 179.0(6)
C10A S4A C7A C8A -10.0(11)
C10A S4A C7A C6 177.2(11)
C6 C7A C8A C9A 178.5(12)
S4A C7A C8A C9A 7.2(14)
C7A C8A C9A C10A 0.5(17)
C8A C9A C10A S4A -8.1(16)
C7A S4A C10A C9A 11.0(13)
Zn1 O3 C11 C12 -179.6(7)
Zn1 O3 C11 C12A 163.6(6)
Zn1 O3 C11 S5 -10.8(6)
Zn1 S5 C11 O3 10.6(6)
Zn1 S5 C11 C12 -180.0(7)
Zn1 S5 C11 C12A -163.4(7)
O3 C11 C12 C13 177.4(12)
C12A C11 C12 C13 -111(3)
S5 C11 C12 C13 8.2(16)
O3 C11 C12 S6 -2.3(12)
C12A C11 C12 S6 69.4(18)
S5 C11 C12 S6 -171.5(5)
C15 S6 C12 C13 19.2(10)
C15 S6 C12 C11 -161.1(9)
C11 C12 C13 C14 157.9(12)
S6 C12 C13 C14 -22.4(16)
C12 C13 C14 C15 15(2)
C13 C14 C15 S6 -0.1(19)
C12 S6 C15 C14 -11.0(12)
O3 C11 C12A C13A 27.1(14)
C12 C11 C12A C13A -89(2)
S5 C11 C12A C13A -158.7(10)
O3 C11 C12A S6A -162.8(6)
C12 C11 C12A S6A 80.7(19)
S5 C11 C12A S6A 11.4(10)
C15A S6A C12A C13A -2.2(9)
C15A S6A C12A C11 -174.0(7)
C11 C12A C13A C14A 163.7(11)
S6A C12A C13A C14A -7.5(15)
C12A C13A C14A C15A 16.1(19)
C13A C14A C15A S6A -16.8(16)
C12A S6A C15A C14A 11.1(11)
C28 P1 C16 C17 77.3(2)
C22 P1 C16 C17 -162.05(18)
C34 P1 C16 C17 -45.1(2)
C34A P1 C16 C17 -28.7(6)
C28 P1 C16 C21 -97.8(2)
C22 P1 C16 C21 22.9(2)
C34 P1 C16 C21 139.8(2)
C34A P1 C16 C21 156.2(6)
C21 C16 C17 C18 0.0
P1 C16 C17 C18 -175.1(2)
C16 C17 C18 C19 0.0
C17 C18 C19 C20 0.0
C18 C19 C20 C21 0.0
C19 C20 C21 C16 0.0
C17 C16 C21 C20 0.0
P1 C16 C21 C20 175.1(2)
C28 P1 C22 C23 28.1(2)
C16 P1 C22 C23 -93.0(2)
C34 P1 C22 C23 149.33(19)
C34A P1 C22 C23 144.5(6)
C28 P1 C22 C27 -155.80(19)
C16 P1 C22 C27 83.2(2)
C34 P1 C22 C27 -34.5(2)
C34A P1 C22 C27 -39.4(6)
C27 C22 C23 C24 0.0
P1 C22 C23 C24 176.15(19)
C22 C23 C24 C25 0.0
C23 C24 C25 C26 0.0
C24 C25 C26 C27 0.0
C25 C26 C27 C22 0.0
C23 C22 C27 C26 0.0
P1 C22 C27 C26 -176.14(19)
C22 P1 C28 C29 54.7(2)
C16 P1 C28 C29 175.7(2)
C34 P1 C28 C29 -63.9(2)
C34A P1 C28 C29 -75.6(6)
C22 P1 C28 C33 -125.3(2)
C16 P1 C28 C33 -4.3(3)
C34 P1 C28 C33 116.1(2)
C34A P1 C28 C33 104.4(6)
C33 C28 C29 C30 0.0
P1 C28 C29 C30 -180.0(2)
C28 C29 C30 C31 0.0
C29 C30 C31 C32 0.0
C30 C31 C32 C33 0.0
C31 C32 C33 C28 0.0
C29 C28 C33 C32 0.0
P1 C28 C33 C32 180.0(2)
C28 P1 C34 C35 -162.4(2)
C22 P1 C34 C35 77.7(2)
C16 P1 C34 C35 -41.0(3)
C34A P1 C34 C35 -117.0(17)
C28 P1 C34 C39 17.8(3)
C22 P1 C34 C39 -102.1(3)
C16 P1 C34 C39 139.2(2)
C34A P1 C34 C39 63.2(17)
C39 C34 C35 C36 0.0
P1 C34 C35 C36 -179.8(2)
C34 C35 C36 C37 0.0
C35 C36 C37 C38 0.0
C36 C37 C38 C39 0.0
C37 C38 C39 C34 0.0
C35 C34 C39 C38 0.0
P1 C34 C39 C38 179.8(2)
C28 P1 C34A C35A -95.2(13)
C22 P1 C34A C35A 143.8(12)
C16 P1 C34A C35A 18.5(14)
C34 P1 C34A C35A 127(2)
C28 P1 C34A C39A 88.5(9)
C22 P1 C34A C39A -32.5(10)
C16 P1 C34A C39A -157.9(9)
C34 P1 C34A C39A -49.3(17)
C39A C34A C35A C36A 0.0
P1 C34A C35A C36A -175.9(13)
C34A C35A C36A C37A 0.0
C35A C36A C37A C38A 0.0
C36A C37A C38A C39A 0.0
C37A C38A C39A C34A 0.0
C35A C34A C39A C38A 0.0
P1 C34A C39A C38A 177.0(9)
